data_7117670
loop_
_publ_author_name
'Francesco Berti'
'Federico Malossi'
'Fabio Marchetti'
'Mauro Pineschi'

_publ_section_title
;
 A highly enantioselective Mannich reaction of aldehydes with cyclic
 N-acyliminium ions by synergistic catalysis
;
_journal_name_full Chem.Commun.
_journal_page_first 13694
_journal_paper_doi 10.1039/C5cc04416B
_journal_volume 51
_journal_year 2015
_chemical_absolute_configuration ad
_chemical_formula_moiety 'C20 H20 Br N O3'
_chemical_formula_sum 'C20 H20 Br N O3'
_chemical_formula_weight 402.28
_chemical_name_systematic '6-Bromo-2-(hydroxy-phenyl-methyl)-2H-quinoline-1-carboxylic acid ethyl ester'
_space_group_IT_number 4
_symmetry_cell_setting monoclinic
_symmetry_Int_Tables_number 4
_symmetry_space_group_name_Hall 'P 2yb'
_symmetry_space_group_name_H-M 'P 1 21 1'
_atom_sites_solution_hydrogens geom
_audit_creation_date 2015-03-30T17:21:34-00:00
_audit_creation_method 'WinGX routine CIF_UPDATE'
_audit_update_record
;
2015-03-30 deposited with the CCDC.
2015-07-21 downloaded from the CCDC.
;
_cell_angle_alpha 90
_cell_angle_beta 92.117(9)
_cell_angle_gamma 90
_cell_formula_units_Z 2
_cell_length_a 5.3126(8)
_cell_length_b 9.6321(13)
_cell_length_c 18.149(3)
_cell_measurement_reflns_used 5830
_cell_measurement_temperature 296(2)
_cell_measurement_theta_max 20.38
_cell_measurement_theta_min 2.69
_cell_volume 928.1(2)
_computing_cell_refinement 'Bruker SAINT'
_computing_data_collection 'Bruker APEX2'
_computing_data_reduction 'Bruker SAINT'
_computing_molecular_graphics 'Bruker SHELXTL'
_computing_publication_material 'WinGX publication routines (Farrugia, 1999)'
_computing_structure_refinement 'SHELXL-2014/7 (Sheldrick, 2014)'
_computing_structure_solution 'SHELXS-97 (Sheldrick, 1997)'
_diffrn_ambient_temperature 296(2)
_diffrn_measured_fraction_theta_full 0.996
_diffrn_measured_fraction_theta_max 0.993
_diffrn_measurement_device_type 'Bruker APEX-II CCD'
_diffrn_measurement_method '\f and \w scans'
_diffrn_radiation_monochromator graphite
_diffrn_radiation_type MoK\a
_diffrn_radiation_wavelength 0.71073
_diffrn_reflns_av_R_equivalents 0.028
_diffrn_reflns_av_unetI/netI 0.048
_diffrn_reflns_Laue_measured_fraction_full 0.996
_diffrn_reflns_Laue_measured_fraction_max 0.993
_diffrn_reflns_limit_h_max 6
_diffrn_reflns_limit_h_min -6
_diffrn_reflns_limit_k_max 12
_diffrn_reflns_limit_k_min -12
_diffrn_reflns_limit_l_max 23
_diffrn_reflns_limit_l_min -23
_diffrn_reflns_number 17344
_diffrn_reflns_point_group_measured_fraction_full 0.997
_diffrn_reflns_point_group_measured_fraction_max 0.995
_diffrn_reflns_theta_full 25.242
_diffrn_reflns_theta_max 27.828
_diffrn_reflns_theta_min 3.838
_exptl_absorpt_coefficient_mu 2.233
_exptl_absorpt_correction_T_max 0.7456
_exptl_absorpt_correction_T_min 0.6647
_exptl_absorpt_correction_type multi-scan
_exptl_absorpt_process_details 'Bruker SADABS'
_exptl_crystal_colour white
_exptl_crystal_density_diffrn 1.44
_exptl_crystal_description 'Fragment like arrow pin'
_exptl_crystal_F_000 412
_exptl_crystal_recrystallization_method 'Re-crystallisation from solvent: '
_exptl_crystal_size_max 0.217
_exptl_crystal_size_mid 0.121
_exptl_crystal_size_min 0.088
_refine_diff_density_max 0.443
_refine_diff_density_min -0.403
_refine_diff_density_rms 0.041
_refine_ls_abs_structure_details
;
 Refined as an inversion twin.
;
_refine_ls_abs_structure_Flack 0.019(11)
_refine_ls_extinction_method none
_refine_ls_goodness_of_fit_ref 0.969
_refine_ls_hydrogen_treatment constr
_refine_ls_matrix_type full
_refine_ls_number_parameters 230
_refine_ls_number_reflns 4346
_refine_ls_number_restraints 1
_refine_ls_restrained_S_all 0.969
_refine_ls_R_factor_all 0.0458
_refine_ls_R_factor_gt 0.0329
_refine_ls_shift/su_max 0.006
_refine_ls_shift/su_mean 0
_refine_ls_structure_factor_coef Fsqd
_refine_ls_weighting_details 'w=1/[\s^2^(Fo^2^)+(0.0234P)^2^+0.2178P] where P=(Fo^2^+2Fc^2^)/3'
_refine_ls_weighting_scheme calc
_refine_ls_wR_factor_gt 0.0718
_refine_ls_wR_factor_ref 0.0771
_reflns_Friedel_coverage 0.893
_reflns_Friedel_fraction_full 0.998
_reflns_Friedel_fraction_max 0.997
_reflns_number_gt 3585
_reflns_number_total 4346
_reflns_threshold_expression 'I > 2\s(I)'
_cod_data_source_file c5cc04416b5.cif
_cod_data_source_block brochin_0m
_cod_original_sg_symbol_H-M 'P 21'
_cod_database_code 7117670
_shelx_estimated_absorpt_t_min 0.643
_shelx_estimated_absorpt_t_max 0.828

loop_
_symmetry_equiv_pos_as_xyz
'x, y, z'
'-x, y+1/2, -z'

loop_
_atom_site_label
_atom_site_type_symbol
_atom_site_fract_x
_atom_site_fract_y
_atom_site_fract_z
_atom_site_U_iso_or_equiv
_atom_site_adp_type
_atom_site_occupancy
_atom_site_site_symmetry_order
_atom_site_calc_flag
_atom_site_refinement_flags_posn
_atom_site_refinement_flags_adp
_atom_site_refinement_flags_occupancy
_atom_site_disorder_assembly
_atom_site_disorder_group
Br1 Br -0.52434(10) 0.24555(5) 0.15173(3) 0.0801(2) Uani 1 1 d . . . . .
C1 C -0.3426(8) 0.4113(4) 0.1725(2) 0.0509(10) Uani 1 1 d . . . . .
C2 C -0.4105(7) 0.5336(4) 0.1375(2) 0.0454(8) Uani 1 1 d . . . . .
H2 H -0.5494 0.5364 0.1048 0.054 Uiso 1 1 calc R U . . .
C3 C -0.2691(6) 0.6517(4) 0.15169(17) 0.0386(7) Uani 1 1 d . . . . .
H3 H -0.3133 0.7349 0.1286 0.046 Uiso 1 1 calc R U . . .
C4 C -0.0620(6) 0.6465(3) 0.20012(16) 0.0336(6) Uani 1 1 d . . . . .
N1 N 0.0973(5) 0.7632(3) 0.21375(13) 0.0348(6) Uani 1 1 d . . . . .
C5 C 0.2026(6) 0.7823(3) 0.28976(17) 0.0370(7) Uani 1 1 d . . . . .
H5 H 0.3471 0.8453 0.2876 0.044 Uiso 1 1 calc R U . . .
C6 C 0.2962(7) 0.6451(4) 0.31878(19) 0.0468(8) Uani 1 1 d . . . . .
H6 H 0.4246 0.6438 0.355 0.056 Uiso 1 1 calc R U . . .
C7 C 0.2023(7) 0.5269(4) 0.2945(2) 0.0488(9) Uani 1 1 d . . . . .
H7 H 0.2667 0.4437 0.3132 0.059 Uiso 1 1 calc R U . . .
C8 C -0.0027(7) 0.5246(3) 0.23844(18) 0.0399(7) Uani 1 1 d . . . . .
C9 C -0.1447(8) 0.4058(4) 0.2235(2) 0.0491(9) Uani 1 1 d . . . . .
H9 H -0.106 0.3231 0.2478 0.059 Uiso 1 1 calc R U . . .
C10 C 0.1831(7) 0.8478(3) 0.16025(18) 0.0369(7) Uani 1 1 d . . . . .
O1 O 0.3067(5) 0.9511(3) 0.17293(15) 0.0540(7) Uani 1 1 d . . . . .
O2 O 0.1219(5) 0.8033(2) 0.09261(12) 0.0482(6) Uani 1 1 d . . . . .
C11 C 0.1685(8) 0.8990(5) 0.0325(2) 0.0563(10) Uani 1 1 d . . . . .
H11A H 0.1642 0.8488 -0.0139 0.068 Uiso 1 1 calc R U . A 1
H11B H 0.3345 0.9399 0.0396 0.068 Uiso 1 1 calc R U . A 1
C12A C -0.0323(19) 1.0149(17) 0.0294(8) 0.069(4) Uiso 0.58(4) 1 d . . P B 1
H12A H -0.1964 0.9744 0.0219 0.103 Uiso 0.58(4) 1 calc R U P B 1
H12B H 0.0001 1.0768 -0.0106 0.103 Uiso 0.58(4) 1 calc R U P B 1
H12C H -0.0256 1.0657 0.0749 0.103 Uiso 0.58(4) 1 calc R U P B 1
C12B C -0.056(3) 0.962(3) 0.0072(12) 0.077(6) Uiso 0.42(4) 1 d . . P B 2
H12D H -0.175 0.8921 -0.008 0.115 Uiso 0.42(4) 1 calc R U P B 2
H12E H -0.0222 1.0214 -0.0338 0.115 Uiso 0.42(4) 1 calc R U P B 2
H12F H -0.1232 1.0165 0.0462 0.115 Uiso 0.42(4) 1 calc R U P B 2
C13 C 0.0069(6) 0.8494(4) 0.33957(17) 0.0411(7) Uani 1 1 d . . . . .
H13 H -0.1384 0.7867 0.3392 0.049 Uiso 1 1 calc R U . . .
C14 C -0.0893(8) 0.9891(4) 0.3086(2) 0.0547(10) Uani 1 1 d . . . . .
H14A H -0.174 0.9727 0.2611 0.066 Uiso 1 1 calc R U . . .
H14B H -0.213 1.026 0.3414 0.066 Uiso 1 1 calc R U . . .
O3 O 0.0990(7) 1.0892(3) 0.29976(16) 0.0652(8) Uani 1 1 d . . . . .
H3A H 0.1798 1.07 0.2635 0.098 Uiso 1 1 calc R U . . .
C15 C 0.1062(7) 0.8573(4) 0.41875(18) 0.0447(8) Uani 1 1 d . . . . .
C16 C 0.3115(8) 0.9403(5) 0.4395(2) 0.0610(11) Uani 1 1 d . . . . .
H16 H 0.3885 0.9941 0.4043 0.073 Uiso 1 1 calc R U . . .
C17 C 0.4019(9) 0.9435(6) 0.5119(3) 0.0766(14) Uani 1 1 d . . . . .
H17 H 0.5404 0.9986 0.5248 0.092 Uiso 1 1 calc R U . . .
C18 C 0.2901(11) 0.8666(7) 0.5645(3) 0.0829(16) Uani 1 1 d . . . . .
H18 H 0.3521 0.869 0.6131 0.1 Uiso 1 1 calc R U . . .
C19 C 0.0862(11) 0.7860(6) 0.5455(2) 0.0824(17) Uani 1 1 d . . . . .
H19 H 0.0075 0.7345 0.5813 0.099 Uiso 1 1 calc R U . . .
C20 C -0.0034(9) 0.7809(5) 0.4729(2) 0.0612(12) Uani 1 1 d . . . . .
H20 H -0.1408 0.7246 0.4605 0.073 Uiso 1 1 calc R U . . .

loop_
_atom_site_aniso_label
_atom_site_aniso_U_11
_atom_site_aniso_U_22
_atom_site_aniso_U_33
_atom_site_aniso_U_23
_atom_site_aniso_U_13
_atom_site_aniso_U_12
Br1 0.0968(3) 0.0501(2) 0.0952(3) -0.0231(2) 0.0286(2) -0.0405(2)
C1 0.065(2) 0.0343(19) 0.055(2) -0.0133(16) 0.0207(19) -0.0212(16)
C2 0.047(2) 0.047(2) 0.0429(19) -0.0106(16) 0.0037(15) -0.0153(16)
C3 0.0484(19) 0.0332(17) 0.0343(17) 0.0008(14) 0.0022(14) -0.0036(15)
C4 0.0421(17) 0.0267(15) 0.0321(16) -0.0012(13) 0.0042(13) -0.0061(12)
N1 0.0467(14) 0.0284(14) 0.0289(12) 0.0005(11) -0.0017(10) -0.0094(12)
C5 0.0426(17) 0.0364(18) 0.0316(16) 0.0002(12) -0.0039(13) -0.0071(13)
C6 0.051(2) 0.051(2) 0.0375(18) 0.0073(16) -0.0070(15) 0.0039(16)
C7 0.060(2) 0.041(2) 0.045(2) 0.0154(16) 0.0026(17) 0.0092(16)
C8 0.0527(19) 0.0299(16) 0.0376(18) 0.0034(14) 0.0086(15) -0.0001(14)
C9 0.070(3) 0.0275(17) 0.051(2) 0.0041(15) 0.0174(19) -0.0046(15)
C10 0.0448(18) 0.0309(17) 0.0350(17) 0.0019(13) 0.0004(13) -0.0064(14)
O1 0.0701(17) 0.0421(15) 0.0498(15) 0.0042(11) 0.0035(13) -0.0223(13)
O2 0.0710(16) 0.0434(13) 0.0303(12) 0.0051(10) 0.0034(11) -0.0146(12)
C11 0.068(3) 0.065(3) 0.0355(19) 0.0141(18) 0.0057(17) -0.014(2)
C13 0.0404(17) 0.0476(19) 0.0350(17) -0.0011(14) -0.0013(14) -0.0072(14)
C14 0.064(2) 0.052(2) 0.048(2) -0.0026(18) 0.0027(18) 0.0052(19)
O3 0.093(2) 0.0420(15) 0.0611(19) -0.0031(13) 0.0150(16) -0.0036(14)
C15 0.049(2) 0.050(2) 0.0358(18) -0.0027(15) 0.0043(14) -0.0002(16)
C16 0.058(2) 0.079(3) 0.047(2) -0.011(2) 0.0039(18) -0.018(2)
C17 0.067(3) 0.107(4) 0.055(3) -0.026(3) -0.011(2) -0.008(3)
C18 0.095(4) 0.114(5) 0.038(2) -0.013(3) -0.014(2) 0.011(4)
C19 0.106(4) 0.097(5) 0.044(2) 0.017(2) 0.005(2) -0.004(3)
C20 0.072(3) 0.064(3) 0.047(2) 0.0063(19) 0.0019(18) -0.012(2)

loop_
_atom_type_symbol
_atom_type_description
_atom_type_scat_dispersion_real
_atom_type_scat_dispersion_imag
_atom_type_scat_source
C C 0.0033 0.0016 'International Tables Vol C Tables 4.2.6.8 and 6.1.1.4'
H H 0 0 'International Tables Vol C Tables 4.2.6.8 and 6.1.1.4'
N N 0.0061 0.0033 'International Tables Vol C Tables 4.2.6.8 and 6.1.1.4'
O O 0.0106 0.006 'International Tables Vol C Tables 4.2.6.8 and 6.1.1.4'
Br Br -0.2901 2.4595 'International Tables Vol C Tables 4.2.6.8 and 6.1.1.4'

loop_
_geom_angle_atom_site_label_1
_geom_angle_atom_site_label_2
_geom_angle_atom_site_label_3
_geom_angle
_geom_angle_site_symmetry_1
_geom_angle_site_symmetry_3
C9 C1 C2 121.5(3) . .
C9 C1 Br1 118.2(3) . .
C2 C1 Br1 120.3(3) . .
C1 C2 C3 119.1(3) . .
C1 C2 H2 120.5 . .
C3 C2 H2 120.5 . .
C2 C3 C4 120.1(3) . .
C2 C3 H3 119.9 . .
C4 C3 H3 119.9 . .
C3 C4 C8 120.5(3) . .
C3 C4 N1 122.4(3) . .
C8 C4 N1 117.1(3) . .
C10 N1 C4 124.2(2) . .
C10 N1 C5 117.7(3) . .
C4 N1 C5 117.5(2) . .
N1 C5 C6 109.0(3) . .
N1 C5 C13 111.0(3) . .
C6 C5 C13 112.6(3) . .
N1 C5 H5 108 . .
C6 C5 H5 108 . .
C13 C5 H5 108 . .
C7 C6 C5 122.0(3) . .
C7 C6 H6 119 . .
C5 C6 H6 119 . .
C6 C7 C8 120.7(3) . .
C6 C7 H7 119.7 . .
C8 C7 H7 119.7 . .
C9 C8 C4 118.9(3) . .
C9 C8 C7 122.1(3) . .
C4 C8 C7 118.9(3) . .
C1 C9 C8 119.6(3) . .
C1 C9 H9 120.2 . .
C8 C9 H9 120.2 . .
O1 C10 O2 123.6(3) . .
O1 C10 N1 123.5(3) . .
O2 C10 N1 112.9(3) . .
C10 O2 C11 116.4(3) . .
C12B C11 O2 110.8(7) . .
O2 C11 C12A 110.4(5) . .
O2 C11 H11A 109.6 . .
C12A C11 H11A 109.6 . .
O2 C11 H11B 109.6 . .
C12A C11 H11B 109.6 . .
H11A C11 H11B 108.1 . .
C11 C12A H12A 109.5 . .
C11 C12A H12B 109.5 . .
H12A C12A H12B 109.5 . .
C11 C12A H12C 109.5 . .
H12A C12A H12C 109.5 . .
H12B C12A H12C 109.5 . .
C11 C12B H12D 109.5 . .
C11 C12B H12E 109.5 . .
H12D C12B H12E 109.5 . .
C11 C12B H12F 109.5 . .
H12D C12B H12F 109.5 . .
H12E C12B H12F 109.5 . .
C15 C13 C14 113.7(3) . .
C15 C13 C5 111.0(3) . .
C14 C13 C5 111.9(3) . .
C15 C13 H13 106.6 . .
C14 C13 H13 106.6 . .
C5 C13 H13 106.6 . .
O3 C14 C13 114.5(3) . .
O3 C14 H14A 108.6 . .
C13 C14 H14A 108.6 . .
O3 C14 H14B 108.6 . .
C13 C14 H14B 108.6 . .
H14A C14 H14B 107.6 . .
C14 O3 H3A 109.5 . .
C20 C15 C16 117.5(3) . .
C20 C15 C13 120.6(3) . .
C16 C15 C13 121.9(3) . .
C17 C16 C15 120.8(4) . .
C17 C16 H16 119.6 . .
C15 C16 H16 119.6 . .
C18 C17 C16 120.6(5) . .
C18 C17 H17 119.7 . .
C16 C17 H17 119.7 . .
C17 C18 C19 119.6(4) . .
C17 C18 H18 120.2 . .
C19 C18 H18 120.2 . .
C18 C19 C20 120.1(5) . .
C18 C19 H19 119.9 . .
C20 C19 H19 119.9 . .
C15 C20 C19 121.4(4) . .
C15 C20 H20 119.3 . .
C19 C20 H20 119.3 . .

loop_
_geom_bond_atom_site_label_1
_geom_bond_atom_site_label_2
_geom_bond_distance
_geom_bond_site_symmetry_2
Br1 C1 1.897(3) .
C1 C9 1.375(6) .
C1 C2 1.380(6) .
C2 C3 1.383(5) .
C2 H2 0.93 .
C3 C4 1.383(4) .
C3 H3 0.93 .
C4 C8 1.394(4) .
C4 N1 1.423(4) .
N1 C10 1.359(4) .
N1 C5 1.481(4) .
C5 C6 1.501(5) .
C5 C13 1.544(5) .
C5 H5 0.98 .
C6 C7 1.313(6) .
C6 H6 0.93 .
C7 C8 1.463(5) .
C7 H7 0.93 .
C8 C9 1.392(5) .
C9 H9 0.93 .
C10 O1 1.210(4) .
C10 O2 1.329(4) .
O2 C11 1.457(4) .
C11 C12B 1.399(14) .
C11 C12A 1.544(12) .
C11 H11A 0.97 .
C11 H11B 0.97 .
C12A H12A 0.96 .
C12A H12B 0.96 .
C12A H12C 0.96 .
C12B H12D 0.96 .
C12B H12E 0.96 .
C12B H12F 0.96 .
C13 C15 1.514(5) .
C13 C14 1.539(5) .
C13 H13 0.98 .
C14 O3 1.403(5) .
C14 H14A 0.97 .
C14 H14B 0.97 .
O3 H3A 0.82 .
C15 C20 1.375(5) .
C15 C16 1.392(5) .
C16 C17 1.382(6) .
C16 H16 0.93 .
C17 C18 1.362(8) .
C17 H17 0.93 .
C18 C19 1.367(8) .
C18 H18 0.93 .
C19 C20 1.384(6) .
C19 H19 0.93 .
C20 H20 0.93 .

loop_
_geom_hbond_atom_site_label_D
_geom_hbond_atom_site_label_H
_geom_hbond_atom_site_label_A
_geom_hbond_distance_DH
_geom_hbond_distance_HA
_geom_hbond_distance_DA
_geom_hbond_angle_DHA
_geom_hbond_site_symmetry_A
O3 H3A Br1 0.82 3.11 3.727(3) 133.9 1_665
O3 H3A O1 0.82 2.13 2.911(4) 158.3 .
C9 H9 O3 0.93 2.66 3.572(5) 166.9 1_545
O3 H3A Br1 0.82 3.11 3.727(3) 133.9 1_665
O3 H3A O1 0.82 2.13 2.911(4) 158.3 .

loop_
_geom_torsion_atom_site_label_1
_geom_torsion_atom_site_label_2
_geom_torsion_atom_site_label_3
_geom_torsion_atom_site_label_4
_geom_torsion
_geom_torsion_site_symmetry_1
_geom_torsion_site_symmetry_2
_geom_torsion_site_symmetry_3
_geom_torsion_site_symmetry_4
C9 C1 C2 C3 2.9(5) . . . .
Br1 C1 C2 C3 -177.6(3) . . . .
C1 C2 C3 C4 0.3(5) . . . .
C2 C3 C4 C8 -3.9(5) . . . .
C2 C3 C4 N1 176.7(3) . . . .
C3 C4 N1 C10 -44.6(5) . . . .
C8 C4 N1 C10 135.9(3) . . . .
C3 C4 N1 C5 143.8(3) . . . .
C8 C4 N1 C5 -35.7(4) . . . .
C10 N1 C5 C6 -127.7(3) . . . .
C4 N1 C5 C6 44.5(4) . . . .
C10 N1 C5 C13 107.7(3) . . . .
C4 N1 C5 C13 -80.1(3) . . . .
N1 C5 C6 C7 -26.3(5) . . . .
C13 C5 C6 C7 97.3(4) . . . .
C5 C6 C7 C8 -1.0(6) . . . .
C3 C4 C8 C9 4.3(5) . . . .
N1 C4 C8 C9 -176.2(3) . . . .
C3 C4 C8 C7 -174.0(3) . . . .
N1 C4 C8 C7 5.5(4) . . . .
C6 C7 C8 C9 -165.1(4) . . . .
C6 C7 C8 C4 13.1(5) . . . .
C2 C1 C9 C8 -2.4(6) . . . .
Br1 C1 C9 C8 178.1(3) . . . .
C4 C8 C9 C1 -1.2(5) . . . .
C7 C8 C9 C1 177.1(3) . . . .
C4 N1 C10 O1 175.7(3) . . . .
C5 N1 C10 O1 -12.7(5) . . . .
C4 N1 C10 O2 -5.8(5) . . . .
C5 N1 C10 O2 165.8(3) . . . .
O1 C10 O2 C11 -11.5(5) . . . .
N1 C10 O2 C11 169.9(3) . . . .
C10 O2 C11 C12B -102.4(13) . . . .
C10 O2 C11 C12A -75.5(8) . . . .
N1 C5 C13 C15 175.0(3) . . . .
C6 C5 C13 C15 52.4(4) . . . .
N1 C5 C13 C14 -56.8(4) . . . .
C6 C5 C13 C14 -179.3(3) . . . .
C15 C13 C14 O3 67.5(4) . . . .
C5 C13 C14 O3 -59.2(4) . . . .
C14 C13 C15 C20 118.9(4) . . . .
C5 C13 C15 C20 -113.8(4) . . . .
C14 C13 C15 C16 -61.7(5) . . . .
C5 C13 C15 C16 65.6(5) . . . .
C20 C15 C16 C17 0.8(7) . . . .
C13 C15 C16 C17 -178.6(4) . . . .
C15 C16 C17 C18 -0.7(8) . . . .
C16 C17 C18 C19 -0.2(8) . . . .
C17 C18 C19 C20 1.0(8) . . . .
C16 C15 C20 C19 0.0(7) . . . .
C13 C15 C20 C19 179.5(4) . . . .
C18 C19 C20 C15 -0.9(8) . . . .
